data_7113500
loop_
_publ_author_name
'Golden, Melissa L.'
'Rampersad, Marilyn V.'
'Reibenspies, Joseph H.'
'Darensbourg, Marcetta Y.'

_publ_section_title
;
 Capture of Ni^II^, Cu^I^ and Zn^II^ by thiolate sulfurs of an N~2~S~2~Ni
 complex: A role for a metallothiolate ligand in the acetyl-coenzyme A
 synthase active site
;
_journal_coden_ASTM CHCOFS
_journal_issue 15
_journal_name_full
;
 Chemical Communications (Cambridge, United Kingdom)
;
_journal_page_first 1824
_journal_page_last 1825
_journal_paper_doi 10.1039/b304884p
_journal_year 2003
_chemical_formula_sum 'C38 H80 Br2 Cu2 N6 Ni3 O2 S6'
_chemical_formula_weight 1308.47
_space_group_IT_number 87
_symmetry_cell_setting tetragonal
_symmetry_space_group_name_Hall '-I 4'
_symmetry_space_group_name_H-M 'I 4/m'
_atom_sites_solution_hydrogens geom
_atom_sites_solution_primary direct
_atom_sites_solution_secondary difmap
_audit_creation_method SHELXL-97
_cell_angle_alpha 90.00
_cell_angle_beta 90.00
_cell_angle_gamma 90.00
_cell_formula_units_Z 8
_cell_length_a 26.1834(13)
_cell_length_b 26.1834(13)
_cell_length_c 15.5725(9)
_cell_measurement_temperature 110(2)
_cell_volume 10676.0(10)
_computing_structure_refinement 'SHELXL-97 (Sheldrick, 1997)'
_computing_structure_solution 'SHELXS-97 (Sheldrick, 1990)'
_diffrn_ambient_temperature 110(2)
_diffrn_measured_fraction_theta_full 0.980
_diffrn_measured_fraction_theta_max 0.980
_diffrn_radiation_monochromator graphite
_diffrn_radiation_source 'fine-focus sealed tube'
_diffrn_radiation_type MoK\a
_diffrn_radiation_wavelength 0.71073
_diffrn_reflns_av_R_equivalents 0.1329
_diffrn_reflns_av_sigmaI/netI 0.0719
_diffrn_reflns_limit_h_max 24
_diffrn_reflns_limit_h_min -31
_diffrn_reflns_limit_k_max 30
_diffrn_reflns_limit_k_min -31
_diffrn_reflns_limit_l_max 18
_diffrn_reflns_limit_l_min -15
_diffrn_reflns_number 27161
_diffrn_reflns_theta_full 24.99
_diffrn_reflns_theta_max 24.99
_diffrn_reflns_theta_min 1.52
_exptl_absorpt_coefficient_mu 3.592
_exptl_crystal_density_diffrn 1.628
_exptl_crystal_density_method 'not measured'
_exptl_crystal_F_000 5392
_refine_diff_density_max 2.018
_refine_diff_density_min -0.952
_refine_diff_density_rms 0.136
_refine_ls_extinction_method none
_refine_ls_goodness_of_fit_ref 1.068
_refine_ls_hydrogen_treatment mixed
_refine_ls_matrix_type full
_refine_ls_number_parameters 276
_refine_ls_number_reflns 4799
_refine_ls_number_restraints 10
_refine_ls_restrained_S_all 5.347
_refine_ls_R_factor_all 0.0701
_refine_ls_R_factor_gt 0.0519
_refine_ls_shift/su_max 0.113
_refine_ls_shift/su_mean 0.002
_refine_ls_structure_factor_coef Fsqd
_refine_ls_weighting_details 'calc w=1/[\s^2^(Fo^2^)+(0.1000P)^2^+0.0000P] where P=(Fo^2^+2Fc^2^)/3'
_refine_ls_weighting_scheme calc
_refine_ls_wR_factor_gt 0.1447
_refine_ls_wR_factor_ref 0.1601
_reflns_number_gt 3612
_reflns_number_total 4799
_reflns_threshold_expression >2sigma(I)
_cod_duplicate_entry 7103822
_cod_data_source_file b304884p.txt
_cod_data_source_block mr02
_cod_depositor_comments
;
The following automatic conversions were performed:

'_symmetry_cell_setting' value 'Tetragonal' changed to 'tetragonal'
according to
/usr/data/users/saulius/automatic-downloads/retrospective/RSC/lib/dictionaries/cif_core.dic
dictionary named 'cif_core.dic' version 2.4.2 from 2011-04-26.

Automatic conversion script
Id: cif_fix_values 2281 2013-09-26 08:29:07Z andrius 
;
_cod_original_sg_symbol_H-M I4/m
_cod_database_code 7113500

loop_
_symmetry_equiv_pos_as_xyz
'x, y, z'
'-y, x, z'
'-x, -y, z'
'y, -x, z'
'x+1/2, y+1/2, z+1/2'
'-y+1/2, x+1/2, z+1/2'
'-x+1/2, -y+1/2, z+1/2'
'y+1/2, -x+1/2, z+1/2'
'-x, -y, -z'
'y, -x, -z'
'x, y, -z'
'-y, x, -z'
'-x+1/2, -y+1/2, -z+1/2'
'y+1/2, -x+1/2, -z+1/2'
'x+1/2, y+1/2, -z+1/2'
'-y+1/2, x+1/2, -z+1/2'

loop_
_atom_site_label
_atom_site_type_symbol
_atom_site_fract_x
_atom_site_fract_y
_atom_site_fract_z
_atom_site_U_iso_or_equiv
_atom_site_adp_type
_atom_site_occupancy
_atom_site_symmetry_multiplicity
_atom_site_calc_flag
_atom_site_refinement_flags
_atom_site_disorder_assembly
_atom_site_disorder_group
Cu1 Cu 0.35373(12) 0.14787(13) 0.3699(2) 0.0313(11) Uani 1 1 d . . .
Ni1 Ni 0.45668(16) 0.10651(17) 0.5000 0.0212(12) Uani 1 2 d S . .
Ni2 Ni 0.33545(17) 0.25637(16) 0.5000 0.0233(12) Uani 1 2 d S . .
Ni3 Ni 0.27026(18) 0.07134(18) 0.5000 0.0319(14) Uani 1 2 d S . .
Br1 Br 0.35312(13) 0.15074(12) 0.20636(19) 0.0481(12) Uani 1 1 d . . .
S1 S 0.4050(3) 0.0780(3) 0.4028(5) 0.0369(18) Uani 1 1 d . . .
S2 S 0.3869(3) 0.2273(3) 0.4027(4) 0.0288(16) Uani 1 1 d . . .
S3 S 0.2694(3) 0.1302(3) 0.4025(6) 0.050(2) Uani 1 1 d . . .
N1 N 0.5071(9) 0.1247(9) 0.4104(12) 0.028(5) Uani 1 1 d . . .
N2 N 0.2915(9) 0.2874(9) 0.4096(13) 0.031(5) Uani 1 1 d . . .
N3 N 0.2640(10) 0.0177(10) 0.4099(15) 0.041(6) Uani 1 1 d . . .
C1 C 0.4495(12) 0.0770(12) 0.3146(19) 0.047(8) Uani 1 1 d . . .
H1A H 0.4699 0.0452 0.3161 0.057 Uiso 1 1 calc R . .
H1B H 0.4309 0.0784 0.2593 0.057 Uiso 1 1 calc R . .
C2 C 0.4837(11) 0.1222(11) 0.3231(17) 0.038(7) Uani 1 1 d . . .
H2A H 0.4637 0.1538 0.3126 0.045 Uiso 1 1 calc R . .
H2B H 0.5110 0.1203 0.2793 0.045 Uiso 1 1 calc R . .
C3 C 0.5487(10) 0.0851(11) 0.4179(15) 0.031(6) Uani 1 1 d D . .
H3A H 0.5822 0.1025 0.4136 0.038 Uiso 1 1 calc R A 1
H3B H 0.5459 0.0614 0.3687 0.038 Uiso 1 1 calc R A 1
C4 C 0.5477(18) 0.0543(19) 0.5000 0.031(16) Uani 0.79(13) 2 d SPD . 1
H4A H 0.5165 0.0329 0.5000 0.037 Uiso 1 2 calc SR . 1
H4B H 0.5774 0.0310 0.5000 0.037 Uiso 1 2 calc SR . 1
C4' C 0.579(6) 0.089(7) 0.5000 0.03(6) Uiso 0.21(13) 2 d SPD . 2
C5 C 0.5284(11) 0.1776(11) 0.4192(17) 0.037(7) Uani 1 1 d D . .
H5A H 0.5519 0.1841 0.3706 0.045 Uiso 1 1 calc R . 1
H5B H 0.5000 0.2024 0.4150 0.045 Uiso 1 1 calc R . 1
C6 C 0.5562(18) 0.187(2) 0.5000 0.034(17) Uani 0.76(13) 2 d SPD . 1
H6A H 0.5679 0.2226 0.5000 0.041 Uiso 1 2 calc SR . 1
H6B H 0.5870 0.1648 0.5000 0.041 Uiso 1 2 calc SR . 1
C6' C 0.521(6) 0.208(5) 0.5000 0.03(5) Uiso 0.24(13) 2 d SPD . 2
C7 C 0.3649(12) 0.2683(11) 0.3160(17) 0.040(7) Uani 1 1 d . . .
H7A H 0.3795 0.3030 0.3222 0.048 Uiso 1 1 calc R . .
H7B H 0.3755 0.2542 0.2598 0.048 Uiso 1 1 calc R . .
C8 C 0.3080(12) 0.2702(11) 0.3220(18) 0.041(7) Uani 1 1 d . . .
H8A H 0.2938 0.2360 0.3100 0.050 Uiso 1 1 calc R . .
H8B H 0.2946 0.2942 0.2782 0.050 Uiso 1 1 calc R . .
C9 C 0.2373(12) 0.2708(13) 0.419(2) 0.048(8) Uani 1 1 d . . .
H9A H 0.2362 0.2330 0.4178 0.058 Uiso 1 1 calc R . .
H9B H 0.2177 0.2833 0.3688 0.058 Uiso 1 1 calc R . .
C10 C 0.2111(17) 0.2890(17) 0.5000 0.051(12) Uani 1 2 d S . .
H10A H 0.2103 0.3268 0.5000 0.062 Uiso 1 2 calc SR . .
H10B H 0.1753 0.2768 0.5000 0.062 Uiso 1 2 calc SR . .
C11 C 0.2954(13) 0.3443(11) 0.4159(17) 0.040(7) Uani 1 1 d . . .
H11A H 0.2608 0.3592 0.4112 0.048 Uiso 1 1 calc R . .
H11B H 0.3160 0.3572 0.3672 0.048 Uiso 1 1 calc R . .
C12 C 0.3198(18) 0.3619(14) 0.5000 0.037(9) Uani 1 2 d S . .
H12A H 0.3201 0.3997 0.5000 0.045 Uiso 1 2 calc SR . .
H12B H 0.3558 0.3504 0.5000 0.045 Uiso 1 2 calc SR . .
C13 C 0.2485(15) 0.0907(17) 0.314(3) 0.076(13) Uani 1 1 d . . .
H13A H 0.2109 0.0868 0.3148 0.091 Uiso 1 1 calc R . .
H13B H 0.2582 0.1068 0.2583 0.091 Uiso 1 1 calc R . .
C14 C 0.2740(14) 0.0393(14) 0.322(2) 0.057(9) Uani 1 1 d . . .
H14A H 0.2606 0.0157 0.2782 0.069 Uiso 1 1 calc R . .
H14B H 0.3112 0.0430 0.3135 0.069 Uiso 1 1 calc R . .
C15 C 0.3033(14) -0.0238(12) 0.419(2) 0.048(8) Uani 1 1 d . . .
H15A H 0.3377 -0.0082 0.4186 0.057 Uiso 1 1 calc R . .
H15B H 0.3009 -0.0469 0.3687 0.057 Uiso 1 1 calc R . .
C16 C 0.297(2) -0.0550(16) 0.5000 0.055(13) Uani 1 2 d S . .
H16A H 0.2629 -0.0710 0.5000 0.066 Uiso 1 2 calc SR . .
H16B H 0.3228 -0.0828 0.5000 0.066 Uiso 1 2 calc SR . .
C17 C 0.2107(13) -0.0032(14) 0.416(2) 0.051(9) Uani 1 1 d . . .
H17A H 0.2120 -0.0407 0.4091 0.062 Uiso 1 1 calc R . .
H17B H 0.1902 0.0108 0.3679 0.062 Uiso 1 1 calc R . .
C18 C 0.1845(18) 0.010(2) 0.5000 0.063(15) Uani 1 2 d S . .
H18A H 0.1775 0.0467 0.5000 0.075 Uiso 1 2 calc SR . .
H18B H 0.1510 -0.0080 0.5000 0.075 Uiso 1 2 calc SR . .
O1E O 0.346(2) 0.4932(19) 0.5000 0.114(11) Uani 1 2 d SD . .
C1E C 0.325(2) 0.485(2) 0.3549(15) 0.114(11) Uani 1 1 d D . .
H1EA H 0.3211 0.5046 0.3019 0.171 Uiso 1 1 calc R . .
H1EB H 0.2922 0.4689 0.3696 0.171 Uiso 1 1 calc R . .
H1EC H 0.3507 0.4582 0.3464 0.171 Uiso 1 1 calc R . .
C2E C 0.341(3) 0.5189(13) 0.4251(18) 0.114(11) Uani 1 1 d D . .
H2EA H 0.3740 0.5350 0.4100 0.137 Uiso 1 1 calc R . .
H2EB H 0.3154 0.5464 0.4324 0.137 Uiso 1 1 calc R . .
O2E O 0.130(10) 0.903(10) 0.5000 0.091(14) Uani 0.15(6) 2 d SPD . 1
C3E C 0.136(11) 0.889(13) 0.349(5) 0.091(14) Uani 0.15(6) 1 d PD . 1
H3EA H 0.1200 0.8686 0.3028 0.136 Uiso 0.15(6) 1 calc PR . 1
H3EB H 0.1714 0.8780 0.3561 0.136 Uiso 0.15(6) 1 calc PR . 1
H3EC H 0.1347 0.9250 0.3336 0.136 Uiso 0.15(6) 1 calc PR . 1
C4E C 0.107(9) 0.880(10) 0.430(8) 0.091(14) Uani 0.15(6) 1 d PD . 1
H4EA H 0.0724 0.8940 0.4241 0.109 Uiso 0.15(6) 1 calc PR . 1
H4EB H 0.1047 0.8432 0.4411 0.109 Uiso 0.15(6) 1 calc PR . 1
O2E' O 0.1579(18) 0.8698(17) 0.5000 0.091(14) Uani 0.85 2 d SPD . 2
C3E' C 0.1191(18) 0.890(2) 0.362(3) 0.091(14) Uani 0.85 1 d PD . 2
H3ED H 0.1351 0.8809 0.3073 0.136 Uiso 0.85(6) 1 calc PR . 2
H3EE H 0.1147 0.9266 0.3661 0.136 Uiso 0.85(6) 1 calc PR . 2
H3EF H 0.0857 0.8728 0.3662 0.136 Uiso 0.85(6) 1 calc PR . 2
C4E' C 0.1481(16) 0.8740(17) 0.4250(12) 0.091(14) Uani 0.85 1 d PD . 2
H4EC H 0.1509 0.8375 0.4086 0.109 Uiso 0.85(6) 1 calc PR . 2
H4ED H 0.1808 0.8890 0.4055 0.109 Uiso 0.85(6) 1 calc PR . 2

loop_
_atom_site_aniso_label
_atom_site_aniso_U_11
_atom_site_aniso_U_22
_atom_site_aniso_U_33
_atom_site_aniso_U_23
_atom_site_aniso_U_13
_atom_site_aniso_U_12
Cu1 0.0300(19) 0.0289(19) 0.035(2) -0.0003(13) -0.0083(13) 0.0041(13)
Ni1 0.016(2) 0.027(2) 0.020(2) 0.000 0.000 0.0038(18)
Ni2 0.025(2) 0.022(2) 0.023(2) 0.000 0.000 0.0058(18)
Ni3 0.021(2) 0.025(3) 0.049(3) 0.000 0.000 -0.0011(19)
Br1 0.060(2) 0.045(2) 0.040(2) -0.0116(13) -0.0168(14) 0.0177(15)
S1 0.033(4) 0.029(4) 0.049(4) -0.002(3) -0.021(3) 0.003(3)
S2 0.030(4) 0.029(4) 0.027(3) -0.004(3) 0.002(3) 0.003(3)
S3 0.028(4) 0.039(4) 0.082(6) 0.021(4) -0.010(4) 0.002(3)
N1 0.028(12) 0.035(12) 0.021(11) 0.001(9) 0.000(8) 0.009(10)
N2 0.037(13) 0.025(12) 0.031(12) 0.000(9) -0.009(9) 0.010(10)
N3 0.041(15) 0.036(14) 0.045(14) -0.001(11) -0.006(11) -0.014(12)
C1 0.054(19) 0.051(19) 0.036(16) -0.021(15) -0.018(14) 0.026(16)
C2 0.044(17) 0.052(18) 0.017(12) 0.000(12) 0.001(12) 0.018(14)
C3 0.025(14) 0.046(17) 0.023(13) -0.004(11) 0.001(10) 0.011(12)
C4 0.02(3) 0.04(3) 0.03(3) 0.000 0.000 0.01(2)
C5 0.034(15) 0.042(17) 0.036(16) 0.014(13) 0.008(12) 0.008(13)
C6 0.01(3) 0.03(3) 0.06(4) 0.000 0.000 0.00(2)
C7 0.07(2) 0.029(15) 0.024(14) -0.001(12) 0.006(13) 0.005(14)
C8 0.07(2) 0.030(15) 0.027(14) 0.000(12) -0.012(14) 0.012(14)
C9 0.038(17) 0.040(17) 0.07(2) -0.005(15) -0.019(15) 0.020(15)
C10 0.03(2) 0.04(2) 0.09(4) 0.000 0.000 0.015(19)
C11 0.06(2) 0.029(15) 0.034(15) 0.004(12) -0.004(13) 0.016(14)
C12 0.06(3) 0.022(19) 0.03(2) 0.000 0.000 0.005(18)
C13 0.06(2) 0.10(3) 0.07(3) 0.04(2) -0.04(2) -0.04(2)
C14 0.06(2) 0.06(2) 0.048(19) 0.002(17) -0.019(17) -0.025(18)
C15 0.05(2) 0.034(17) 0.06(2) -0.012(14) 0.006(15) -0.003(15)
C16 0.05(3) 0.02(2) 0.09(4) 0.000 0.000 -0.01(2)
C17 0.05(2) 0.042(19) 0.07(2) 0.000(15) -0.005(16) -0.022(16)
C18 0.03(2) 0.05(3) 0.11(4) 0.000 0.000 -0.02(2)
O1E 0.13(3) 0.09(2) 0.12(3) 0.000 0.000 0.02(2)
C1E 0.13(3) 0.09(2) 0.12(3) 0.000 0.000 0.02(2)
C2E 0.13(3) 0.09(2) 0.12(3) 0.000 0.000 0.02(2)
O2E 0.07(2) 0.041(13) 0.16(4) 0.000 0.000 -0.029(15)
C3E 0.07(2) 0.041(13) 0.16(4) 0.000 0.000 -0.029(15)
C4E 0.07(2) 0.041(13) 0.16(4) 0.000 0.000 -0.029(15)
O2E' 0.07(2) 0.041(13) 0.16(4) 0.000 0.000 -0.029(15)
C3E' 0.07(2) 0.041(13) 0.16(4) 0.000 0.000 -0.029(15)
C4E' 0.07(2) 0.041(13) 0.16(4) 0.000 0.000 -0.029(15)

loop_
_atom_type_symbol
_atom_type_description
_atom_type_scat_dispersion_real
_atom_type_scat_dispersion_imag
_atom_type_scat_source
C C 0.0033 0.0016 'International Tables Vol C Tables 4.2.6.8 and 6.1.1.4'
H H 0.0000 0.0000 'International Tables Vol C Tables 4.2.6.8 and 6.1.1.4'
N N 0.0061 0.0033 'International Tables Vol C Tables 4.2.6.8 and 6.1.1.4'
O O 0.0106 0.0060 'International Tables Vol C Tables 4.2.6.8 and 6.1.1.4'
S S 0.1246 0.1234 'International Tables Vol C Tables 4.2.6.8 and 6.1.1.4'
Br Br -0.2901 2.4595 'International Tables Vol C Tables 4.2.6.8 and 6.1.1.4'
Cu Cu 0.3201 1.2651 'International Tables Vol C Tables 4.2.6.8 and 6.1.1.4'
Ni Ni 0.3393 1.1124 'International Tables Vol C Tables 4.2.6.8 and 6.1.1.4'

loop_
_geom_angle_atom_site_label_1
_geom_angle_atom_site_label_2
_geom_angle_atom_site_label_3
_geom_angle
_geom_angle_site_symmetry_1
_geom_angle_site_symmetry_3
S2 Cu1 S3 119.3(3) . .
S2 Cu1 S1 116.2(3) . .
S3 Cu1 S1 110.2(3) . .
S2 Cu1 Br1 101.4(2) . .
S3 Cu1 Br1 102.7(3) . .
S1 Cu1 Br1 104.3(2) . .
N1 Ni1 N1 89.6(13) 11_556 .
N1 Ni1 S1 173.5(7) 11_556 .
N1 Ni1 S1 90.4(7) . .
N1 Ni1 S1 90.4(7) 11_556 11_556
N1 Ni1 S1 173.5(7) . 11_556
S1 Ni1 S1 88.8(5) . 11_556
N2 Ni2 N2 90.0(13) . 11_556
N2 Ni2 S2 175.9(8) . 11_556
N2 Ni2 S2 90.4(7) 11_556 11_556
N2 Ni2 S2 90.4(7) . .
N2 Ni2 S2 175.9(8) 11_556 .
S2 Ni2 S2 88.8(4) 11_556 .
N3 Ni3 N3 89.6(14) . 11_556
N3 Ni3 S3 174.7(8) . 11_556
N3 Ni3 S3 90.4(8) 11_556 11_556
N3 Ni3 S3 90.4(8) . .
N3 Ni3 S3 174.7(8) 11_556 .
S3 Ni3 S3 89.1(5) 11_556 .
C1 S1 Ni1 97.7(10) . .
C1 S1 Cu1 102.5(10) . .
Ni1 S1 Cu1 104.1(3) . .
C7 S2 Ni2 96.6(10) . .
C7 S2 Cu1 104.4(10) . .
Ni2 S2 Cu1 103.7(3) . .
C13 S3 Ni3 97.6(13) . .
C13 S3 Cu1 103.5(14) . .
Ni3 S3 Cu1 106.6(3) . .
C2 N1 C5 106(2) . .
C2 N1 C3 109.8(19) . .
C5 N1 C3 111(2) . .
C2 N1 Ni1 110.9(17) . .
C5 N1 Ni1 114.0(15) . .
C3 N1 Ni1 105.2(15) . .
C9 N2 C11 110(2) . .
C9 N2 C8 106(2) . .
C11 N2 C8 110(2) . .
C9 N2 Ni2 111.2(18) . .
C11 N2 Ni2 108.7(16) . .
C8 N2 Ni2 110.8(16) . .
C14 N3 C15 104(2) . .
C14 N3 C17 111(2) . .
C15 N3 C17 111(2) . .
C14 N3 Ni3 111.1(19) . .
C15 N3 Ni3 112.9(18) . .
C17 N3 Ni3 106.8(19) . .
C2 C1 S1 108.0(19) . .
C1 C2 N1 111(2) . .
N1 C3 C4' 114(6) . .
N1 C3 C4 115(2) . .
C4' C3 C4 48(6) . .
C3 C4 C3 115(4) 11_556 .
C3 C4' C3 116(10) . 11_556
C6 C5 C6' 42(6) . .
C6 C5 N1 114(3) . .
C6' C5 N1 121(5) . .
C5 C6 C5 117(4) . 11_556
C5 C6' C5 115(9) . 11_556
C8 C7 S2 106.8(19) . .
C7 C8 N2 111(2) . .
N2 C9 C10 115(3) . .
C9 C10 C9 113(3) 11_556 .
N2 C11 C12 113(2) . .
C11 C12 C11 118(4) . 11_556
C14 C13 S3 108(2) . .
N3 C14 C13 110(3) . .
N3 C15 C16 113(3) . .
C15 C16 C15 113(3) 11_556 .
N3 C17 C18 113(3) . .
C17 C18 C17 120(4) 11_556 .
C2E O1E C2E 119(5) 11_556 .
O1E C2E C1E 111.5(6) . .
C4E O2E C4E 104(10) . 11_556
O2E C4E C3E 113.0(6) . .
C4E' O2E' C4E' 153(5) . 11_556
O2E' C4E' C3E' 152(3) . .

loop_
_geom_bond_atom_site_label_1
_geom_bond_atom_site_label_2
_geom_bond_distance
_geom_bond_site_symmetry_2
Cu1 S2 2.310(7) .
Cu1 S3 2.313(9) .
Cu1 S1 2.326(8) .
Cu1 Br1 2.547(5) .
Ni1 N1 1.98(2) 11_556
Ni1 N1 1.98(2) .
Ni1 S1 2.163(7) .
Ni1 S1 2.163(7) 11_556
Ni2 N2 1.99(2) .
Ni2 N2 1.99(2) 11_556
Ni2 S2 2.166(7) 11_556
Ni2 S2 2.166(7) .
Ni3 N3 1.99(2) .
Ni3 N3 1.99(2) 11_556
Ni3 S3 2.165(9) 11_556
Ni3 S3 2.165(9) .
S1 C1 1.80(3) .
S2 C7 1.82(3) .
S3 C13 1.81(4) .
N1 C2 1.49(3) .
N1 C5 1.50(4) .
N1 C3 1.51(3) .
N2 C9 1.49(4) .
N2 C11 1.50(4) .
N2 C8 1.50(4) .
N3 C14 1.50(4) .
N3 C15 1.50(4) .
N3 C17 1.50(4) .
C1 C2 1.49(5) .
C3 C4' 1.51(8) .
C3 C4 1.51(4) .
C4 C3 1.51(4) 11_556
C4' C3 1.51(8) 11_556
C5 C6 1.47(4) .
C5 C6' 1.50(8) .
C6 C5 1.47(4) 11_556
C6' C5 1.50(8) 11_556
C7 C8 1.49(4) .
C9 C10 1.51(4) .
C10 C9 1.51(4) 11_556
C11 C12 1.53(4) .
C12 C11 1.53(4) 11_556
C13 C14 1.51(6) .
C15 C16 1.51(4) .
C16 C15 1.51(4) 11_556
C17 C18 1.52(4) .
C18 C17 1.52(4) 11_556
O1E C2E 1.353(5) 11_556
O1E C2E 1.353(5) .
C1E C2E 1.474(5) .
O2E C4E 1.376(5) .
O2E C4E 1.376(5) 11_556
C3E C4E 1.488(5) .
O2E' C4E' 1.200(11) .
O2E' C4E' 1.200(11) 11_556
C3E' C4E' 1.303(11) .

loop_
_geom_torsion_atom_site_label_1
_geom_torsion_atom_site_label_2
_geom_torsion_atom_site_label_3
_geom_torsion_atom_site_label_4
_geom_torsion
_geom_torsion_site_symmetry_1
_geom_torsion_site_symmetry_4
N1 Ni1 S1 C1 -78(6) 11_556 .
N1 Ni1 S1 C1 12.8(12) . .
S1 Ni1 S1 C1 -160.8(10) 11_556 .
N1 Ni1 S1 Cu1 177(6) 11_556 .
N1 Ni1 S1 Cu1 -92.3(7) . .
S1 Ni1 S1 Cu1 94.1(3) 11_556 .
S2 Cu1 S1 C1 -79.7(11) . .
S3 Cu1 S1 C1 140.5(11) . .
Br1 Cu1 S1 C1 31.0(11) . .
S2 Cu1 S1 Ni1 21.7(4) . .
S3 Cu1 S1 Ni1 -118.1(4) . .
Br1 Cu1 S1 Ni1 132.3(3) . .
N2 Ni2 S2 C7 17.1(12) . .
N2 Ni2 S2 C7 -80(9) 11_556 .
S2 Ni2 S2 C7 -158.9(10) 11_556 .
N2 Ni2 S2 Cu1 -89.5(7) . .
N2 Ni2 S2 Cu1 174(9) 11_556 .
S2 Ni2 S2 Cu1 94.5(3) 11_556 .
S3 Cu1 S2 C7 -80.2(10) . .
S1 Cu1 S2 C7 143.8(10) . .
Br1 Cu1 S2 C7 31.4(10) . .
S3 Cu1 S2 Ni2 20.4(4) . .
S1 Cu1 S2 Ni2 -115.6(3) . .
Br1 Cu1 S2 Ni2 132.1(2) . .
N3 Ni3 S3 C13 12.9(17) . .
N3 Ni3 S3 C13 -77(8) 11_556 .
S3 Ni3 S3 C13 -161.8(14) 11_556 .
N3 Ni3 S3 Cu1 -93.7(8) . .
N3 Ni3 S3 Cu1 176(8) 11_556 .
S3 Ni3 S3 Cu1 91.6(4) 11_556 .
S2 Cu1 S3 C13 143.5(14) . .
S1 Cu1 S3 C13 -78.2(14) . .
Br1 Cu1 S3 C13 32.5(14) . .
S2 Cu1 S3 Ni3 -114.2(4) . .
S1 Cu1 S3 Ni3 24.2(5) . .
Br1 Cu1 S3 Ni3 134.9(3) . .
N1 Ni1 N1 C2 -173.9(13) 11_556 .
S1 Ni1 N1 C2 12.5(17) . .
S1 Ni1 N1 C2 95(6) 11_556 .
N1 Ni1 N1 C5 -54(2) 11_556 .
S1 Ni1 N1 C5 132.1(16) . .
S1 Ni1 N1 C5 -145(5) 11_556 .
N1 Ni1 N1 C3 67.5(18) 11_556 .
S1 Ni1 N1 C3 -106.1(15) . .
S1 Ni1 N1 C3 -23(7) 11_556 .
N2 Ni2 N2 C9 -58(2) 11_556 .
S2 Ni2 N2 C9 -154(9) 11_556 .
S2 Ni2 N2 C9 126.5(17) . .
N2 Ni2 N2 C11 64(2) 11_556 .
S2 Ni2 N2 C11 -33(10) 11_556 .
S2 Ni2 N2 C11 -111.8(18) . .
N2 Ni2 N2 C8 -175.2(14) 11_556 .
S2 Ni2 N2 C8 88(10) 11_556 .
S2 Ni2 N2 C8 8.9(18) . .
N3 Ni3 N3 C14 -172.0(17) 11_556 .
S3 Ni3 N3 C14 98(8) 11_556 .
S3 Ni3 N3 C14 13(2) . .
N3 Ni3 N3 C15 -56(2) 11_556 .
S3 Ni3 N3 C15 -146(8) 11_556 .
S3 Ni3 N3 C15 129.5(19) . .
N3 Ni3 N3 C17 67(2) 11_556 .
S3 Ni3 N3 C17 -23(9) 11_556 .
S3 Ni3 N3 C17 -107.7(19) . .
Ni1 S1 C1 C2 -37(2) . .
Cu1 S1 C1 C2 69.4(19) . .
S1 C1 C2 N1 52(3) . .
C5 N1 C2 C1 -165(2) . .
C3 N1 C2 C1 75(3) . .
Ni1 N1 C2 C1 -41(3) . .
C2 N1 C3 C4' 173(6) . .
C5 N1 C3 C4' 56(6) . .
Ni1 N1 C3 C4' -68(6) . .
C2 N1 C3 C4 -134(3) . .
C5 N1 C3 C4 109(3) . .
Ni1 N1 C3 C4 -15(3) . .
N1 C3 C4 C3 -55(5) . 11_556
C4' C3 C4 C3 45(8) . 11_556
N1 C3 C4' C3 57(13) . 11_556
C4 C3 C4' C3 -46(8) . 11_556
C2 N1 C5 C6 -177(3) . .
C3 N1 C5 C6 -57(3) . .
Ni1 N1 C5 C6 61(3) . .
C2 N1 C5 C6' 136(7) . .
C3 N1 C5 C6' -105(7) . .
Ni1 N1 C5 C6' 14(7) . .
C6' C5 C6 C5 53(8) . 11_556
N1 C5 C6 C5 -57(5) . 11_556
C6 C5 C6' C5 -50(7) . 11_556
N1 C5 C6' C5 43(13) . 11_556
Ni2 S2 C7 C8 -41.8(19) . .
Cu1 S2 C7 C8 64.3(19) . .
S2 C7 C8 N2 55(3) . .
C9 N2 C8 C7 -161(2) . .
C11 N2 C8 C7 80(3) . .
Ni2 N2 C8 C7 -40(3) . .
C11 N2 C9 C10 -55(3) . .
C8 N2 C9 C10 -174(3) . .
Ni2 N2 C9 C10 66(3) . .
N2 C9 C10 C9 -60(5) . 11_556
C9 N2 C11 C12 108(3) . .
C8 N2 C11 C12 -136(3) . .
Ni2 N2 C11 C12 -14(3) . .
N2 C11 C12 C11 -56(5) . 11_556
Ni3 S3 C13 C14 -38(3) . .
Cu1 S3 C13 C14 71(3) . .
C15 N3 C14 C13 -164(2) . .
C17 N3 C14 C13 77(3) . .
Ni3 N3 C14 C13 -42(3) . .
S3 C13 C14 N3 53(3) . .
C14 N3 C15 C16 -174(3) . .
C17 N3 C15 C16 -55(3) . .
Ni3 N3 C15 C16 65(3) . .
N3 C15 C16 C15 -62(5) . 11_556
C14 N3 C17 C18 -138(3) . .
C15 N3 C17 C18 107(3) . .
Ni3 N3 C17 C18 -17(4) . .
N3 C17 C18 C17 -53(5) . 11_556
C2E O1E C2E C1E -155(4) 11_556 .
C4E O2E C4E C3E -164(19) 11_556 .
C4E' O2E' C4E' C3E' 8(25) 11_556 .
